data_1561268
loop_
_publ_author_name
'Yuan, Fei'
'Yuan, Chun-Mei'
'Hu, Huai-Ming'
'Wang, Ting-Ting'
'Zhou, Chun-Sheng'

_publ_section_title
;
 Structural diversity of a series of terpyridyl carboxylate coordination
 polymers: Luminescent sensor and magnetic properties
;
_journal_name_full 'Journal of Solid State Chemistry'
_journal_page_first 588
_journal_page_last 601
_journal_paper_doi 10.1016/j.jssc.2017.11.023
_journal_volume 258
_journal_year 2018
_chemical_formula_sum 'C34 H26 Co2 N6 O11'
_chemical_formula_weight 812.47
_space_group_IT_number 15
_space_group_name_Hall '-C 2yc'
_space_group_name_H-M_alt 'C 1 2/c 1'
_symmetry_cell_setting monoclinic
_symmetry_space_group_name_H-M 'C 1 2/c 1'
_atom_sites_solution_hydrogens geom
_atom_sites_solution_primary direct
_atom_sites_solution_secondary difmap
_cell_angle_alpha 90.00
_cell_angle_beta 115.933(3)
_cell_angle_gamma 90.00
_cell_formula_units_Z 4
_cell_length_a 23.211(4)
_cell_length_b 11.725(2)
_cell_length_c 14.259(3)
_cell_measurement_reflns_used 2604
_cell_measurement_temperature 296(2)
_cell_measurement_theta_max 25.46
_cell_measurement_theta_min 2.80
_cell_volume 3489.8(11)
_computing_cell_refinement 'Bruker SAINT'
_computing_data_collection 'Bruker APEX2'
_computing_data_reduction 'Bruker SAINT'
_computing_molecular_graphics 'Bruker SHELXTL'
_computing_publication_material 'Bruker SHELXTL'
_computing_structure_refinement 'SHELXL-97 (Sheldrick, 1997)'
_computing_structure_solution 'SHELXS-97 (Sheldrick, 1990)'
_diffrn_ambient_temperature 296(2)
_diffrn_measured_fraction_theta_full 0.997
_diffrn_measured_fraction_theta_max 0.997
_diffrn_measurement_device_type 'Bruker APEX-II CCD'
_diffrn_measurement_method '\f and \w scans'
_diffrn_radiation_monochromator graphite
_diffrn_radiation_source 'fine-focus sealed tube'
_diffrn_radiation_type MoK\a
_diffrn_radiation_wavelength 0.71073
_diffrn_reflns_av_R_equivalents 0.0302
_diffrn_reflns_av_sigmaI/netI 0.0369
_diffrn_reflns_limit_h_max 20
_diffrn_reflns_limit_h_min -27
_diffrn_reflns_limit_k_max 11
_diffrn_reflns_limit_k_min -13
_diffrn_reflns_limit_l_max 16
_diffrn_reflns_limit_l_min -16
_diffrn_reflns_number 8445
_diffrn_reflns_theta_full 25.05
_diffrn_reflns_theta_max 25.05
_diffrn_reflns_theta_min 1.95
_diffrn_standards_decay_% 0
_diffrn_standards_interval_count 0
_diffrn_standards_interval_time 0
_diffrn_standards_number 0
_exptl_absorpt_coefficient_mu 1.020
_exptl_absorpt_correction_T_max 0.883
_exptl_absorpt_correction_T_min 0.820
_exptl_absorpt_correction_type multi-scan
_exptl_absorpt_process_details SADABS
_exptl_crystal_colour colorless
_exptl_crystal_density_diffrn 1.546
_exptl_crystal_density_method 'not measured'
_exptl_crystal_description block
_exptl_crystal_F_000 1656
_exptl_crystal_size_max 0.24
_exptl_crystal_size_mid 0.16
_exptl_crystal_size_min 0.12
_refine_diff_density_max 0.442
_refine_diff_density_min -0.309
_refine_diff_density_rms 0.055
_refine_ls_extinction_method none
_refine_ls_goodness_of_fit_ref 1.019
_refine_ls_hydrogen_treatment mixed
_refine_ls_matrix_type full
_refine_ls_number_parameters 245
_refine_ls_number_reflns 3077
_refine_ls_number_restraints 2
_refine_ls_restrained_S_all 1.019
_refine_ls_R_factor_all 0.0439
_refine_ls_R_factor_gt 0.0346
_refine_ls_shift/su_max 0.002
_refine_ls_shift/su_mean 0.000
_refine_ls_structure_factor_coef Fsqd
_refine_ls_weighting_details 'calc w=1/[\s^2^(Fo^2^)+(0.0516P)^2^+1.9311P] where P=(Fo^2^+2Fc^2^)/3'
_refine_ls_weighting_scheme calc
_refine_ls_wR_factor_gt 0.0903
_refine_ls_wR_factor_ref 0.0963
_reflns_number_gt 2534
_reflns_number_total 3077
_reflns_threshold_expression >2sigma(I)
_cod_data_source_file JSSC-2018-258-588.cif
_cod_data_source_block nw1817_0m
_cod_depositor_comments
;
The following automatic conversions were performed:

data item '_exptl_absorpt_correction_type' value 'MULTI-SCAN' was
changed to 'multi-scan' in accordance with the built-in table derived
from the CIF Core dictionary named 'cif_core.dic' version 2.4.5 last
updated on 2014-11-21.

data item '_symmetry_cell_setting' value 'Monoclinic' was changed to
'monoclinic' in accordance with the built-in table derived from the
CIF Core dictionary named 'cif_core.dic' version 2.4.5 last updated
on 2014-11-21.

Automatic conversion script
Id: cif_fix_values 8369 2020-08-20 11:38:08Z andrius 
;
_cod_original_cell_volume 3489.6(11)
_cod_original_sg_symbol_H-M C2/c
_cod_database_code 1561268

loop_
_symmetry_equiv_pos_as_xyz
'x, y, z'
'-x, y, -z+1/2'
'x+1/2, y+1/2, z'
'-x+1/2, y+1/2, -z+1/2'
'-x, -y, -z'
'x, -y, z-1/2'
'-x+1/2, -y+1/2, -z'
'x+1/2, -y+1/2, z-1/2'

loop_
_atom_site_label
_atom_site_type_symbol
_atom_site_fract_x
_atom_site_fract_y
_atom_site_fract_z
_atom_site_U_iso_or_equiv
_atom_site_adp_type
_atom_site_occupancy
_atom_site_symmetry_multiplicity
_atom_site_calc_flag
_atom_site_refinement_flags
_atom_site_disorder_assembly
_atom_site_disorder_group
Co1 Co 1.113732(15) 0.43429(3) 0.23273(3) 0.02957(14) Uani 1 1 d . . .
N1 N 1.07992(10) -0.39612(18) 0.20939(17) 0.0341(5) Uani 1 1 d . . .
N2 N 0.94155(9) -0.05285(16) 0.06314(16) 0.0289(5) Uani 1 1 d . . .
N3 N 0.71386(10) 0.05168(17) -0.17335(17) 0.0345(5) Uani 1 1 d . . .
O1 O 1.11058(7) 0.24747(15) 0.22320(14) 0.0398(5) Uani 1 1 d . . .
O2 O 1.02182(8) 0.34834(14) 0.15485(14) 0.0338(4) Uani 1 1 d . . .
O3 O 1.12171(9) 0.44795(16) 0.09633(15) 0.0456(5) Uani 1 1 d . . .
O4 O 1.17276(13) 0.4188(2) -0.00029(19) 0.0810(9) Uani 1 1 d . . .
C1 C 1.11018(12) -0.3063(2) 0.2685(2) 0.0387(6) Uani 1 1 d . . .
H1 H 1.1481 -0.3192 0.3281 0.046 Uiso 1 1 calc R . .
C2 C 1.08832(12) -0.1965(2) 0.2458(2) 0.0366(6) Uani 1 1 d . . .
H2 H 1.1116 -0.1369 0.2886 0.044 Uiso 1 1 calc R . .
C3 C 1.03129(11) -0.1747(2) 0.15864(18) 0.0268(5) Uani 1 1 d . . .
C4 C 0.99881(12) -0.2679(2) 0.0988(2) 0.0350(6) Uani 1 1 d . . .
H4 H 0.9596 -0.2578 0.0409 0.042 Uiso 1 1 calc R . .
C5 C 1.02476(12) -0.3750(2) 0.1253(2) 0.0367(6) Uani 1 1 d . . .
H5 H 1.0030 -0.4359 0.0828 0.044 Uiso 1 1 calc R . .
C6 C 1.00409(11) -0.05810(19) 0.12980(19) 0.0256(5) Uani 1 1 d . . .
C7 C 1.04099(11) 0.0402(2) 0.16832(19) 0.0274(5) Uani 1 1 d . . .
H7 H 1.0843 0.0345 0.2138 0.033 Uiso 1 1 calc R . .
C8 C 1.01250(11) 0.1457(2) 0.13823(19) 0.0270(5) Uani 1 1 d . . .
C9 C 0.94786(11) 0.1507(2) 0.07175(19) 0.0299(6) Uani 1 1 d . . .
H9 H 0.9273 0.2207 0.0517 0.036 Uiso 1 1 calc R . .
C10 C 0.91404(11) 0.0499(2) 0.03519(19) 0.0277(5) Uani 1 1 d . . .
C11 C 0.74193(13) 0.1389(3) -0.1112(3) 0.0559(9) Uani 1 1 d . . .
H11 H 0.7167 0.2013 -0.1130 0.067 Uiso 1 1 calc R . .
C12 C 0.80590(13) 0.1430(3) -0.0445(3) 0.0543(9) Uani 1 1 d . . .
H12 H 0.8232 0.2074 -0.0037 0.065 Uiso 1 1 calc R . .
C13 C 0.84469(12) 0.0506(2) -0.0381(2) 0.0314(6) Uani 1 1 d . . .
C14 C 0.81616(12) -0.0389(2) -0.1053(2) 0.0417(7) Uani 1 1 d . . .
H14 H 0.8403 -0.1019 -0.1061 0.050 Uiso 1 1 calc R . .
C15 C 0.75178(12) -0.0342(2) -0.1711(2) 0.0422(7) Uani 1 1 d . . .
H15 H 0.7337 -0.0947 -0.2168 0.051 Uiso 1 1 calc R . .
C16 C 1.05089(11) 0.2536(2) 0.17496(19) 0.0299(6) Uani 1 1 d . . .
C17 C 1.16273(16) 0.4018(3) 0.0766(2) 0.0521(8) Uani 1 1 d . . .
H17 H 1.1889 0.3485 0.1247 0.062 Uiso 1 1 calc R . .
O5 O 1.10313(9) 0.41662(17) 0.37076(16) 0.0426(5) Uani 1 1 d D . .
H5A H 1.0662(10) 0.406(3) 0.364(2) 0.051 Uiso 1 1 d D . .
H5B H 1.1179(14) 0.468(2) 0.414(2) 0.051 Uiso 1 1 d D . .
O6 O 0.2273(6) 0.7910(11) 0.4670(9) 0.227(5) Uiso 0.50 1 d P . .

loop_
_atom_site_aniso_label
_atom_site_aniso_U_11
_atom_site_aniso_U_22
_atom_site_aniso_U_33
_atom_site_aniso_U_23
_atom_site_aniso_U_13
_atom_site_aniso_U_12
Co1 0.0204(2) 0.0196(2) 0.0403(2) 0.00034(14) 0.00550(16) -0.00049(13)
N1 0.0305(12) 0.0228(11) 0.0417(13) 0.0011(10) 0.0091(10) 0.0040(9)
N2 0.0226(11) 0.0225(11) 0.0369(12) -0.0010(9) 0.0088(9) 0.0004(8)
N3 0.0221(11) 0.0317(13) 0.0416(13) -0.0031(10) 0.0063(10) 0.0031(9)
O1 0.0212(9) 0.0236(9) 0.0609(13) -0.0013(8) 0.0052(9) -0.0008(7)
O2 0.0247(9) 0.0194(9) 0.0494(11) -0.0013(8) 0.0089(8) 0.0020(7)
O3 0.0395(11) 0.0484(12) 0.0446(12) 0.0022(9) 0.0144(10) 0.0070(9)
O4 0.092(2) 0.102(2) 0.0606(16) 0.0238(14) 0.0438(15) 0.0459(16)
C1 0.0295(14) 0.0287(14) 0.0412(15) -0.0013(12) 0.0001(12) 0.0032(11)
C2 0.0316(14) 0.0218(13) 0.0435(15) -0.0051(11) 0.0045(12) -0.0011(11)
C3 0.0247(12) 0.0214(12) 0.0329(13) 0.0009(10) 0.0113(11) 0.0016(10)
C4 0.0272(13) 0.0284(14) 0.0377(14) 0.0007(11) 0.0034(11) 0.0029(11)
C5 0.0354(15) 0.0221(14) 0.0412(15) -0.0039(11) 0.0061(12) -0.0041(11)
C6 0.0227(12) 0.0223(13) 0.0301(13) -0.0004(10) 0.0099(10) 0.0013(10)
C7 0.0201(12) 0.0237(13) 0.0329(13) -0.0004(10) 0.0067(10) 0.0013(10)
C8 0.0238(12) 0.0215(13) 0.0339(13) -0.0008(10) 0.0111(11) 0.0000(10)
C9 0.0250(13) 0.0209(12) 0.0393(14) -0.0024(11) 0.0099(11) 0.0031(10)
C10 0.0210(12) 0.0243(13) 0.0337(14) -0.0005(10) 0.0083(11) 0.0028(10)
C11 0.0285(15) 0.0447(18) 0.074(2) -0.0265(16) 0.0036(15) 0.0087(13)
C12 0.0290(15) 0.0431(18) 0.071(2) -0.0287(16) 0.0032(15) 0.0033(13)
C13 0.0239(13) 0.0274(14) 0.0377(14) -0.0023(11) 0.0086(11) -0.0002(10)
C14 0.0215(13) 0.0277(14) 0.0627(19) -0.0065(13) 0.0062(13) 0.0053(11)
C15 0.0271(14) 0.0291(14) 0.0584(18) -0.0129(13) 0.0074(13) -0.0029(12)
C16 0.0258(13) 0.0237(13) 0.0365(14) -0.0001(11) 0.0102(11) -0.0004(10)
C17 0.054(2) 0.051(2) 0.0428(18) 0.0057(15) 0.0134(16) 0.0156(16)
O5 0.0345(11) 0.0433(12) 0.0472(12) -0.0064(9) 0.0154(10) -0.0105(9)

loop_
_atom_type_symbol
_atom_type_description
_atom_type_scat_dispersion_real
_atom_type_scat_dispersion_imag
_atom_type_scat_source
C C 0.0033 0.0016 'International Tables Vol C Tables 4.2.6.8 and 6.1.1.4'
H H 0.0000 0.0000 'International Tables Vol C Tables 4.2.6.8 and 6.1.1.4'
N N 0.0061 0.0033 'International Tables Vol C Tables 4.2.6.8 and 6.1.1.4'
O O 0.0106 0.0060 'International Tables Vol C Tables 4.2.6.8 and 6.1.1.4'
Co Co 0.3494 0.9721 'International Tables Vol C Tables 4.2.6.8 and 6.1.1.4'

loop_
_geom_angle_atom_site_label_1
_geom_angle_atom_site_label_2
_geom_angle_atom_site_label_3
_geom_angle
_geom_angle_site_symmetry_1
_geom_angle_site_symmetry_3
O3 Co1 O5 178.20(8) . .
O3 Co1 N1 87.60(8) . 1_565
O5 Co1 N1 93.03(8) . 1_565
O3 Co1 N3 93.70(8) . 8_556
O5 Co1 N3 87.77(8) . 8_556
N1 Co1 N3 104.82(8) 1_565 8_556
O3 Co1 O2 91.57(8) . .
O5 Co1 O2 86.67(7) . .
N1 Co1 O2 98.16(7) 1_565 .
N3 Co1 O2 156.60(7) 8_556 .
O3 Co1 O1 91.94(7) . .
O5 Co1 O1 86.85(8) . .
N1 Co1 O1 158.61(7) 1_565 .
N3 Co1 O1 96.56(7) 8_556 .
O2 Co1 O1 60.46(6) . .
C1 N1 C5 116.8(2) . .
C1 N1 Co1 125.79(17) . 1_545
C5 N1 Co1 117.35(17) . 1_545
C10 N2 C6 118.6(2) . .
C11 N3 C15 116.3(2) . .
C11 N3 Co1 116.44(17) . 8_455
C15 N3 Co1 127.27(17) . 8_455
C16 O1 Co1 88.59(14) . .
C16 O2 Co1 89.10(14) . .
C17 O3 Co1 125.9(2) . .
N1 C1 C2 123.5(2) . .
N1 C1 H1 118.3 . .
C2 C1 H1 118.3 . .
C1 C2 C3 119.7(2) . .
C1 C2 H2 120.1 . .
C3 C2 H2 120.2 . .
C2 C3 C4 117.0(2) . .
C2 C3 C6 122.8(2) . .
C4 C3 C6 120.2(2) . .
C5 C4 C3 119.7(2) . .
C5 C4 H4 120.1 . .
C3 C4 H4 120.1 . .
N1 C5 C4 123.3(2) . .
N1 C5 H5 118.4 . .
C4 C5 H5 118.4 . .
N2 C6 C7 121.8(2) . .
N2 C6 C3 115.7(2) . .
C7 C6 C3 122.4(2) . .
C8 C7 C6 119.3(2) . .
C8 C7 H7 120.4 . .
C6 C7 H7 120.4 . .
C7 C8 C9 118.7(2) . .
C7 C8 C16 121.1(2) . .
C9 C8 C16 120.2(2) . .
C8 C9 C10 119.2(2) . .
C8 C9 H9 120.4 . .
C10 C9 H9 120.4 . .
N2 C10 C9 122.4(2) . .
N2 C10 C13 116.3(2) . .
C9 C10 C13 121.3(2) . .
N3 C11 C12 124.0(3) . .
N3 C11 H11 118.0 . .
C12 C11 H11 118.0 . .
C11 C12 C13 119.6(3) . .
C11 C12 H12 120.2 . .
C13 C12 H12 120.2 . .
C14 C13 C12 116.6(2) . .
C14 C13 C10 121.8(2) . .
C12 C13 C10 121.5(2) . .
C15 C14 C13 119.4(2) . .
C15 C14 H14 120.3 . .
C13 C14 H14 120.3 . .
N3 C15 C14 124.0(2) . .
N3 C15 H15 118.0 . .
C14 C15 H15 118.0 . .
O1 C16 O2 121.8(2) . .
O1 C16 C8 119.2(2) . .
O2 C16 C8 118.9(2) . .
O3 C17 O4 126.8(3) . .
O3 C17 H17 116.6 . .
O4 C17 H17 116.6 . .
Co1 O5 H5A 117(2) . .
Co1 O5 H5B 117(2) . .
H5A O5 H5B 105(3) . .

loop_
_geom_bond_atom_site_label_1
_geom_bond_atom_site_label_2
_geom_bond_distance
_geom_bond_site_symmetry_2
Co1 O3 2.039(2) .
Co1 O5 2.098(2) .
Co1 N1 2.110(2) 1_565
Co1 N3 2.121(2) 8_556
Co1 O2 2.1742(17) .
Co1 O1 2.1938(18) .
N1 C1 1.339(3) .
N1 C5 1.340(3) .
N1 Co1 2.110(2) 1_545
N2 C10 1.340(3) .
N2 C6 1.345(3) .
N3 C11 1.323(3) .
N3 C15 1.328(3) .
N3 Co1 2.121(2) 8_455
O1 C16 1.251(3) .
O2 C16 1.266(3) .
O3 C17 1.230(4) .
O4 C17 1.233(4) .
C1 C2 1.370(4) .
C1 H1 0.9300 .
C2 C3 1.387(3) .
C2 H2 0.9300 .
C3 C4 1.389(3) .
C3 C6 1.486(3) .
C4 C5 1.372(3) .
C4 H4 0.9300 .
C5 H5 0.9300 .
C6 C7 1.397(3) .
C7 C8 1.380(3) .
C7 H7 0.9300 .
C8 C9 1.382(3) .
C8 C16 1.504(3) .
C9 C10 1.388(3) .
C9 H9 0.9300 .
C10 C13 1.487(3) .
C11 C12 1.370(4) .
C11 H11 0.9300 .
C12 C13 1.386(4) .
C12 H12 0.9300 .
C13 C14 1.380(4) .
C14 C15 1.375(3) .
C14 H14 0.9300 .
C15 H15 0.9300 .
C17 H17 0.9300 .
O5 H5A 0.831(17) .
O5 H5B 0.826(17) .
O6 O6 1.43(2) 7_566

loop_
_geom_torsion_atom_site_label_1
_geom_torsion_atom_site_label_2
_geom_torsion_atom_site_label_3
_geom_torsion_atom_site_label_4
_geom_torsion
_geom_torsion_site_symmetry_1
_geom_torsion_site_symmetry_2
_geom_torsion_site_symmetry_3
_geom_torsion_site_symmetry_4
O3 Co1 O1 C16 -90.72(15) . . . .
O5 Co1 O1 C16 87.93(15) . . . .
N1 Co1 O1 C16 -2.3(3) 1_565 . . .
N3 Co1 O1 C16 175.32(15) 8_556 . . .
O2 Co1 O1 C16 -0.02(14) . . . .
O3 Co1 O2 C16 91.36(15) . . . .
O5 Co1 O2 C16 -88.25(15) . . . .
N1 Co1 O2 C16 179.17(15) 1_565 . . .
N3 Co1 O2 C16 -11.7(3) 8_556 . . .
O1 Co1 O2 C16 0.02(14) . . . .
O5 Co1 O3 C17 -103(3) . . . .
N1 Co1 O3 C17 146.5(3) 1_565 . . .
N3 Co1 O3 C17 41.8(3) 8_556 . . .
O2 Co1 O3 C17 -115.4(3) . . . .
O1 Co1 O3 C17 -54.9(3) . . . .
C5 N1 C1 C2 -1.4(4) . . . .
Co1 N1 C1 C2 175.2(2) 1_545 . . .
N1 C1 C2 C3 1.4(4) . . . .
C1 C2 C3 C4 0.5(4) . . . .
C1 C2 C3 C6 179.1(2) . . . .
C2 C3 C4 C5 -2.2(4) . . . .
C6 C3 C4 C5 179.2(2) . . . .
C1 N1 C5 C4 -0.4(4) . . . .
Co1 N1 C5 C4 -177.3(2) 1_545 . . .
C3 C4 C5 N1 2.2(4) . . . .
C10 N2 C6 C7 -1.5(4) . . . .
C10 N2 C6 C3 179.2(2) . . . .
C2 C3 C6 N2 -161.7(2) . . . .
C4 C3 C6 N2 16.9(3) . . . .
C2 C3 C6 C7 18.9(4) . . . .
C4 C3 C6 C7 -162.5(2) . . . .
N2 C6 C7 C8 0.7(4) . . . .
C3 C6 C7 C8 -180.0(2) . . . .
C6 C7 C8 C9 0.9(4) . . . .
C6 C7 C8 C16 -177.9(2) . . . .
C7 C8 C9 C10 -1.7(4) . . . .
C16 C8 C9 C10 177.1(2) . . . .
C6 N2 C10 C9 0.6(4) . . . .
C6 N2 C10 C13 -179.6(2) . . . .
C8 C9 C10 N2 1.0(4) . . . .
C8 C9 C10 C13 -178.8(2) . . . .
C15 N3 C11 C12 -2.1(5) . . . .
Co1 N3 C11 C12 178.9(3) 8_455 . . .
N3 C11 C12 C13 -1.4(6) . . . .
C11 C12 C13 C14 3.6(5) . . . .
C11 C12 C13 C10 -178.4(3) . . . .
N2 C10 C13 C14 -25.3(4) . . . .
C9 C10 C13 C14 154.5(3) . . . .
N2 C10 C13 C12 156.8(3) . . . .
C9 C10 C13 C12 -23.4(4) . . . .
C12 C13 C14 C15 -2.3(4) . . . .
C10 C13 C14 C15 179.7(3) . . . .
C11 N3 C15 C14 3.5(4) . . . .
Co1 N3 C15 C14 -177.7(2) 8_455 . . .
C13 C14 C15 N3 -1.3(5) . . . .
Co1 O1 C16 O2 0.0(2) . . . .
Co1 O1 C16 C8 179.0(2) . . . .
Co1 O2 C16 O1 0.0(2) . . . .
Co1 O2 C16 C8 -179.1(2) . . . .
C7 C8 C16 O1 8.5(4) . . . .
C9 C8 C16 O1 -170.3(2) . . . .
C7 C8 C16 O2 -172.5(2) . . . .
C9 C8 C16 O2 8.7(4) . . . .
Co1 O3 C17 O4 -171.3(3) . . . .
